data_1565620
loop_
_publ_author_name
'Bharati, Ashok Kumar'
Somnath,
'Lama, Prem'
'Siddiqui, Kafeel Ahmad'

_publ_section_title
;
 A novel mixed ligand Zn-coordination polymer: Synthesis, crystal
 structure, thermogravimetric analysis and photoluminescent properties
;
_journal_name_full 'Inorganica Chimica Acta'
_journal_page_first 119219
_journal_paper_doi 10.1016/j.ica.2019.119219
_journal_volume 500
_journal_year 2020
_chemical_formula_sum 'C92 H88 N24 O40 Zn8'
_chemical_formula_weight 2692.82
_space_group_crystal_system tetragonal
_space_group_IT_number 88
_space_group_name_Hall '-I 4ad'
_space_group_name_H-M_alt 'I 41/a :2'
_atom_sites_solution_hydrogens mixed
_audit_creation_method SHELXL-2018/3
_cell_angle_alpha 90
_cell_angle_beta 90
_cell_angle_gamma 90
_cell_formula_units_Z 4
_cell_length_a 18.7509(9)
_cell_length_b 18.7509(9)
_cell_length_c 30.2733(15)
_cell_measurement_reflns_used 9892
_cell_measurement_temperature 100(2)
_cell_measurement_theta_max 24.52
_cell_measurement_theta_min 2.17
_cell_volume 10644.0(9)
_computing_cell_refinement 'Bruker SAINT'
_computing_data_collection 'Bruker APEX2'
_computing_data_reduction 'Bruker SAINT'
_computing_structure_refinement 'SHELXL-2018/3 (Sheldrick, 2018)'
_computing_structure_solution 'SHELXT 2018/2 (Sheldrick, 2018)'
_diffrn_ambient_temperature 100(2)
_diffrn_measured_fraction_theta_full 1.000
_diffrn_measured_fraction_theta_max 1.000
_diffrn_measurement_device_type 'Bruker APEX-II CCD'
_diffrn_measurement_method '\f and \w scans'
_diffrn_radiation_type MoK\a
_diffrn_radiation_wavelength 0.71073
_diffrn_reflns_av_R_equivalents 0.0459
_diffrn_reflns_av_unetI/netI 0.0159
_diffrn_reflns_Laue_measured_fraction_full 1.000
_diffrn_reflns_Laue_measured_fraction_max 1.000
_diffrn_reflns_limit_h_max 22
_diffrn_reflns_limit_h_min -22
_diffrn_reflns_limit_k_max 22
_diffrn_reflns_limit_k_min -22
_diffrn_reflns_limit_l_max 36
_diffrn_reflns_limit_l_min -36
_diffrn_reflns_number 84254
_diffrn_reflns_point_group_measured_fraction_full 1.000
_diffrn_reflns_point_group_measured_fraction_max 1.000
_diffrn_reflns_theta_full 24.999
_diffrn_reflns_theta_max 24.999
_diffrn_reflns_theta_min 1.277
_exptl_absorpt_coefficient_mu 1.870
_exptl_absorpt_correction_T_max 0.805
_exptl_absorpt_correction_T_min 0.683
_exptl_absorpt_correction_type multi-scan
_exptl_absorpt_process_details SADABS
_exptl_crystal_colour colorless
_exptl_crystal_density_diffrn 1.680
_exptl_crystal_description block
_exptl_crystal_F_000 5472
_exptl_crystal_size_max 0.221
_exptl_crystal_size_mid 0.211
_exptl_crystal_size_min 0.121
_refine_diff_density_max 0.274
_refine_diff_density_min -0.245
_refine_diff_density_rms 0.050
_refine_ls_extinction_coef .
_refine_ls_extinction_method none
_refine_ls_goodness_of_fit_ref 1.030
_refine_ls_hydrogen_treatment mixed
_refine_ls_matrix_type full
_refine_ls_number_parameters 388
_refine_ls_number_reflns 4702
_refine_ls_number_restraints 0
_refine_ls_restrained_S_all 1.030
_refine_ls_R_factor_all 0.0196
_refine_ls_R_factor_gt 0.0181
_refine_ls_shift/su_max 0.002
_refine_ls_shift/su_mean 0.000
_refine_ls_structure_factor_coef Fsqd
_refine_ls_weighting_details 'w=1/[\s^2^(Fo^2^)+(0.0216P)^2^+13.8583P] where P=(Fo^2^+2Fc^2^)/3'
_refine_ls_weighting_scheme calc
_refine_ls_wR_factor_gt 0.0455
_refine_ls_wR_factor_ref 0.0462
_reflns_Friedel_coverage 0.000
_reflns_Friedel_fraction_full .
_reflns_Friedel_fraction_max .
_reflns_number_gt 4514
_reflns_number_total 4702
_reflns_threshold_expression 'I > 2\s(I)'
_cod_data_source_file ICA-2020-500-119219.cif
_cod_data_source_block 1
_cod_depositor_comments
;
The following automatic conversions were performed:

data item '_exptl_absorpt_correction_type' value 'MULTI-SCAN' was
changed to 'multi-scan' in accordance with the built-in table derived
from the CIF Core dictionary named 'cif_core.dic' version 2.4.5 last
updated on 2014-11-21.

Automatic conversion script
Id: cif_fix_values 8738 2021-04-28 16:35:53Z antanas 
;
_cod_original_cell_volume 10644.0(11)
_cod_original_sg_symbol_H-M 'I 41/a'
_cod_database_code 1565620
_shelx_shelxl_version_number 2018/3
_shelx_space_group_comment
;
The symmetry employed for this shelxl refinement is uniquely defined
by the following loop, which should always be used as a source of
symmetry information in preference to the above space-group names.
They are only intended as comments.
;
_shelx_estimated_absorpt_t_min 0.683
_shelx_estimated_absorpt_t_max 0.805

loop_
_space_group_symop_operation_xyz
'x, y, z'
'-y+3/4, x+1/4, z+1/4'
'-x, -y+1/2, z'
'y+1/4, -x+1/4, z+1/4'
'x+1/2, y+1/2, z+1/2'
'-y+5/4, x+3/4, z+3/4'
'-x+1/2, -y+1, z+1/2'
'y+3/4, -x+3/4, z+3/4'
'-x, -y, -z'
'y-3/4, -x-1/4, -z-1/4'
'x, y-1/2, -z'
'-y-1/4, x-1/4, -z-1/4'
'-x+1/2, -y+1/2, -z+1/2'
'y-1/4, -x+1/4, -z+1/4'
'x+1/2, y, -z+1/2'
'-y+1/4, x+1/4, -z+1/4'

loop_
_atom_site_label
_atom_site_type_symbol
_atom_site_fract_x
_atom_site_fract_y
_atom_site_fract_z
_atom_site_U_iso_or_equiv
_atom_site_adp_type
_atom_site_occupancy
_atom_site_site_symmetry_order
_atom_site_calc_flag
_atom_site_refinement_flags_posn
_atom_site_refinement_flags_adp
_atom_site_refinement_flags_occupancy
_atom_site_disorder_assembly
_atom_site_disorder_group
Zn1 Zn 0.35144(2) 0.63575(2) 0.61658(2) 0.00902(7) Uani 1 1 d . . . . .
Zn2 Zn 0.34905(2) 0.35684(2) 0.88566(2) 0.00893(7) Uani 1 1 d . . . . .
O1 O 0.37429(10) 0.74403(9) 0.62892(5) 0.0120(4) Uani 1 1 d . . . . .
O2 O 0.37297(9) 0.82649(9) 0.68183(5) 0.0118(4) Uani 1 1 d . . . . .
O3 O 0.30428(10) 0.67641(10) 0.81514(5) 0.0158(4) Uani 1 1 d . . . . .
O4 O 0.31605(11) 0.52273(10) 0.69952(6) 0.0180(4) Uani 1 1 d . . . . .
O5 O 0.37266(10) 0.24903(9) 0.87167(5) 0.0118(4) Uani 1 1 d . . . . .
O6 O 0.38130(9) 0.17161(9) 0.81616(5) 0.0119(4) Uani 1 1 d . . . . .
O7 O 0.30055(10) 0.32405(10) 0.68676(5) 0.0147(4) Uani 1 1 d . . . . .
O8 O 0.30820(10) 0.47261(9) 0.80484(5) 0.0155(4) Uani 1 1 d . . . . .
N1 N 0.33875(11) 0.64004(10) 0.68410(6) 0.0099(4) Uani 1 1 d . . . . .
N2 N 0.31036(11) 0.60145(11) 0.75608(6) 0.0120(4) Uani 1 1 d . . . . .
H2 H 0.299932 0.565366 0.773511 0.014 Uiso 1 1 calc R U . . .
N3 N 0.25830(11) 0.66598(11) 0.58553(7) 0.0125(5) Uani 1 1 d . . . . .
N4 N 0.33596(10) 0.35547(11) 0.81807(6) 0.0093(4) Uani 1 1 d . . . . .
N5 N 0.30593(11) 0.39641(10) 0.74714(6) 0.0109(4) Uani 1 1 d . . . . .
H5 H 0.294751 0.432882 0.730207 0.013 Uiso 1 1 calc R U . . .
N6 N 0.25446(11) 0.32965(12) 0.91576(7) 0.0131(5) Uani 1 1 d . . . . .
C1 C 0.36511(13) 0.76334(13) 0.66803(8) 0.0095(5) Uani 1 1 d . . . . .
C2 C 0.34301(13) 0.70745(12) 0.70167(8) 0.0096(5) Uani 1 1 d . . . . .
C3 C 0.33056(14) 0.72438(13) 0.74420(8) 0.0111(5) Uani 1 1 d . . . . .
H3 H 0.332736 0.772604 0.753728 0.013 Uiso 1 1 calc R U . . .
C4 C 0.31389(13) 0.66820(13) 0.77509(8) 0.0117(5) Uani 1 1 d . . . . .
C5 C 0.32180(14) 0.58655(13) 0.71204(8) 0.0115(5) Uani 1 1 d . . . . .
C6 C 0.25485(13) 0.73025(13) 0.56573(8) 0.0200(5) Uani 1 1 d . . . . .
H6 H 0.296372 0.759273 0.565262 0.024 Uiso 1 1 calc R U . . .
C7 C 0.19364(13) 0.75557(13) 0.54616(8) 0.0191(5) Uani 1 1 d . . . . .
H7 H 0.193640 0.801161 0.532474 0.023 Uiso 1 1 calc R U . . .
C8 C 0.13194(14) 0.71477(14) 0.54634(8) 0.0143(6) Uani 1 1 d . . . . .
C9 C 0.13577(13) 0.64899(13) 0.56746(8) 0.0197(5) Uani 1 1 d . . . . .
H9 H 0.094744 0.619366 0.569080 0.024 Uiso 1 1 calc R U . . .
C10 C 0.19921(12) 0.62678(13) 0.58607(8) 0.0178(5) Uani 1 1 d . . . . .
H10 H 0.200718 0.581336 0.599919 0.021 Uiso 1 1 calc R U . . .
C11 C 0.06596(14) 0.73943(14) 0.52316(9) 0.0152(6) Uani 1 1 d . . . . .
H11A H 0.054164 0.704286 0.499879 0.018 Uiso 1 1 calc R U . . .
H11B H 0.076720 0.785200 0.508281 0.018 Uiso 1 1 calc R U . . .
C12 C 0.000000 0.750000 0.55206(14) 0.0172(8) Uani 1 2 d S T P . .
H12A H -0.006760 0.707785 0.571248 0.021 Uiso 0.5 1 calc R U P . .
H12B H 0.006763 0.792217 0.571246 0.021 Uiso 0.5 1 calc R U P . .
C13 C 0.36790(13) 0.23291(13) 0.83167(8) 0.0104(5) Uani 1 1 d . . . . .
C14 C 0.34344(13) 0.28962(13) 0.79964(7) 0.0094(5) Uani 1 1 d . . . . .
C15 C 0.33086(13) 0.27396(13) 0.75662(8) 0.0106(5) Uani 1 1 d . . . . .
H15 H 0.335062 0.226326 0.746248 0.013 Uiso 1 1 calc R U . . .
C16 C 0.31111(13) 0.33031(13) 0.72694(7) 0.0106(5) Uani 1 1 d . . . . .
C17 C 0.31677(13) 0.41027(13) 0.79156(8) 0.0110(5) Uani 1 1 d . . . . .
C18 C 0.22733(12) 0.36760(13) 0.94944(7) 0.0149(5) Uani 1 1 d . . . . .
H18 H 0.250777 0.410334 0.957988 0.018 Uiso 1 1 calc R U . . .
C19 C 0.16706(12) 0.34726(12) 0.97209(7) 0.0147(5) Uani 1 1 d . . . . .
H19 H 0.149988 0.375524 0.995889 0.018 Uiso 1 1 calc R U . . .
C20 C 0.13129(13) 0.28559(13) 0.96018(8) 0.0124(5) Uani 1 1 d . . . . .
C21 C 0.15819(13) 0.24741(14) 0.92480(9) 0.0230(6) Uani 1 1 d . . . . .
H21 H 0.134820 0.205265 0.915118 0.028 Uiso 1 1 calc R U . . .
C22 C 0.21866(13) 0.27054(14) 0.90374(9) 0.0236(6) Uani 1 1 d . . . . .
H22 H 0.236136 0.243536 0.879492 0.028 Uiso 1 1 calc R U . . .
C23 C 0.06620(13) 0.26026(13) 0.98494(8) 0.0121(5) Uani 1 1 d . . . . .
H23A H 0.054938 0.295266 1.008411 0.014 Uiso 1 1 calc R U . . .
H23B H 0.077590 0.214384 0.999512 0.014 Uiso 1 1 calc R U . . .
C24 C 0.000000 0.250000 0.95608(13) 0.0177(9) Uani 1 2 d S T P . .
H24A H 0.006548 0.207758 0.936884 0.021 Uiso 0.5 1 calc R U P . .
H24B H -0.006548 0.292243 0.936885 0.021 Uiso 0.5 1 calc R U P . .
O1W O 0.33464(10) 0.52712(9) 0.61351(6) 0.0133(4) Uani 1 1 d . . . . .
O2W O 0.33204(11) 0.46641(10) 0.89111(7) 0.0146(4) Uani 1 1 d . . . . .
H2W1 H 0.3619(18) 0.5012(15) 0.5997(10) 0.026(9) Uiso 1 1 d . . . . .
H1W2 H 0.3237(15) 0.4783(16) 0.8676(10) 0.016(8) Uiso 1 1 d . . . . .
H2W2 H 0.359(2) 0.4888(18) 0.9046(12) 0.044(13) Uiso 1 1 d . . . . .
H1W1 H 0.3323(18) 0.5170(18) 0.6438(11) 0.040(10) Uiso 1 1 d . . . . .

loop_
_atom_site_aniso_label
_atom_site_aniso_U_11
_atom_site_aniso_U_22
_atom_site_aniso_U_33
_atom_site_aniso_U_23
_atom_site_aniso_U_13
_atom_site_aniso_U_12
Zn1 0.00867(14) 0.01048(14) 0.00793(13) 0.00048(11) 0.00082(11) 0.00080(11)
Zn2 0.00835(14) 0.01071(14) 0.00773(13) -0.00028(10) -0.00082(10) -0.00098(11)
O1 0.0155(9) 0.0110(9) 0.0096(8) 0.0018(7) 0.0019(8) -0.0032(8)
O2 0.0150(9) 0.0093(8) 0.0110(8) 0.0013(7) 0.0000(7) -0.0009(7)
O3 0.0221(10) 0.0156(9) 0.0096(9) -0.0008(7) 0.0025(7) -0.0028(8)
O4 0.0333(11) 0.0110(9) 0.0098(9) 0.0000(7) 0.0006(8) -0.0020(8)
O5 0.0144(9) 0.0114(9) 0.0097(8) 0.0008(7) 0.0001(8) 0.0001(7)
O6 0.0151(9) 0.0081(8) 0.0126(8) 0.0016(7) 0.0009(7) 0.0016(7)
O7 0.0186(10) 0.0165(9) 0.0090(8) -0.0002(7) -0.0042(7) 0.0020(8)
O8 0.0277(10) 0.0066(9) 0.0122(9) 0.0010(7) -0.0009(8) 0.0027(8)
N1 0.0116(10) 0.0079(10) 0.0103(9) -0.0006(8) 0.0001(8) -0.0004(8)
N2 0.0162(11) 0.0110(10) 0.0089(9) 0.0020(9) 0.0009(8) -0.0024(10)
N3 0.0117(11) 0.0121(11) 0.0138(11) 0.0006(9) -0.0002(8) 0.0015(8)
N4 0.0102(10) 0.0096(10) 0.0082(9) 0.0021(8) 0.0002(8) -0.0010(8)
N5 0.0168(11) 0.0076(10) 0.0082(9) 0.0030(9) -0.0012(8) 0.0004(9)
N6 0.0119(11) 0.0153(11) 0.0123(11) -0.0025(9) 0.0006(8) -0.0026(9)
C1 0.0060(12) 0.0112(12) 0.0112(12) 0.0009(10) -0.0014(10) 0.0022(10)
C2 0.0065(12) 0.0085(12) 0.0137(12) 0.0013(10) -0.0012(11) 0.0010(10)
C3 0.0090(14) 0.0105(12) 0.0137(12) 0.0004(10) 0.0002(10) 0.0007(10)
C4 0.0076(12) 0.0134(14) 0.0139(13) 0.0000(10) 0.0006(10) -0.0005(10)
C5 0.0117(12) 0.0111(13) 0.0117(12) 0.0024(10) -0.0006(10) 0.0007(10)
C6 0.0156(13) 0.0184(13) 0.0261(14) 0.0057(11) -0.0067(10) -0.0035(10)
C7 0.0175(13) 0.0143(12) 0.0255(14) 0.0050(10) -0.0038(11) -0.0007(10)
C8 0.0135(14) 0.0157(13) 0.0135(12) -0.0015(10) 0.0016(10) 0.0033(11)
C9 0.0172(13) 0.0143(11) 0.0276(13) 0.0019(10) -0.0055(10) -0.0039(10)
C10 0.0172(12) 0.0141(12) 0.0221(12) 0.0024(10) -0.0036(10) 0.0008(10)
C11 0.0134(13) 0.0141(13) 0.0182(13) 0.0004(10) -0.0037(11) 0.0002(10)
C12 0.0110(19) 0.020(2) 0.021(2) 0.000 0.000 0.0060(15)
C13 0.0072(13) 0.0105(12) 0.0135(13) 0.0032(10) 0.0020(10) -0.0015(10)
C14 0.0053(12) 0.0133(13) 0.0095(11) 0.0011(10) 0.0019(10) -0.0019(10)
C15 0.0099(14) 0.0089(12) 0.0130(12) -0.0012(10) 0.0002(10) -0.0009(10)
C16 0.0084(12) 0.0129(13) 0.0105(11) -0.0013(10) 0.0015(10) -0.0023(10)
C17 0.0112(12) 0.0113(13) 0.0103(12) -0.0003(10) 0.0021(9) 0.0002(10)
C18 0.0154(11) 0.0136(11) 0.0156(12) -0.0027(10) 0.0012(10) -0.0022(9)
C19 0.0144(12) 0.0150(11) 0.0146(11) -0.0052(9) 0.0011(9) -0.0004(9)
C20 0.0101(13) 0.0133(12) 0.0138(12) 0.0011(10) -0.0015(10) 0.0001(10)
C21 0.0170(13) 0.0194(13) 0.0327(15) -0.0135(11) 0.0048(12) -0.0074(11)
C22 0.0191(13) 0.0240(14) 0.0276(14) -0.0161(11) 0.0061(11) -0.0060(11)
C23 0.0092(12) 0.0123(13) 0.0147(12) 0.0013(10) 0.0003(10) -0.0031(10)
C24 0.017(2) 0.022(2) 0.015(2) 0.000 0.000 -0.0042(16)
O1W 0.0184(11) 0.0093(9) 0.0121(9) -0.0017(7) 0.0047(8) -0.0001(8)
O2W 0.0174(11) 0.0163(10) 0.0102(9) 0.0001(8) -0.0054(8) 0.0003(8)

loop_
_atom_type_symbol
_atom_type_description
_atom_type_scat_dispersion_real
_atom_type_scat_dispersion_imag
_atom_type_scat_source
C C 0.0033 0.0016 'International Tables Vol C Tables 4.2.6.8 and 6.1.1.4'
H H 0.0000 0.0000 'International Tables Vol C Tables 4.2.6.8 and 6.1.1.4'
N N 0.0061 0.0033 'International Tables Vol C Tables 4.2.6.8 and 6.1.1.4'
O O 0.0106 0.0060 'International Tables Vol C Tables 4.2.6.8 and 6.1.1.4'
Zn Zn 0.2839 1.4301 'International Tables Vol C Tables 4.2.6.8 and 6.1.1.4'

loop_
_geom_angle_atom_site_label_1
_geom_angle_atom_site_label_2
_geom_angle_atom_site_label_3
_geom_angle
_geom_angle_site_symmetry_1
_geom_angle_site_symmetry_3
O2 Zn1 N1 143.80(7) 16_656 .
O2 Zn1 N3 105.67(8) 16_656 .
N1 Zn1 N3 110.10(8) . .
O2 Zn1 O1W 87.25(7) 16_656 .
N1 Zn1 O1W 93.77(8) . .
N3 Zn1 O1W 96.97(8) . .
O2 Zn1 O1 96.17(7) 16_656 .
N1 Zn1 O1 79.05(7) . .
N3 Zn1 O1 89.32(8) . .
O1W Zn1 O1 171.77(7) . .
O6 Zn2 N6 106.85(8) 10_667 .
O6 Zn2 N4 143.48(7) 10_667 .
N6 Zn2 N4 109.50(8) . .
O6 Zn2 O2W 86.40(8) 10_667 .
N6 Zn2 O2W 94.43(8) . .
N4 Zn2 O2W 94.16(8) . .
O6 Zn2 O5 96.30(7) 10_667 .
N6 Zn2 O5 91.85(8) . .
N4 Zn2 O5 79.27(7) . .
O2W Zn2 O5 172.15(7) . .
C1 O1 Zn1 114.76(15) . .
C1 O2 Zn1 113.77(14) . 14_566
C13 O5 Zn2 114.22(15) . .
C13 O6 Zn2 111.58(14) . 12_657
C5 N1 C2 117.04(19) . .
C5 N1 Zn1 128.33(16) . .
C2 N1 Zn1 114.43(15) . .
C5 N2 C4 125.4(2) . .
C5 N2 H2 117.3 . .
C4 N2 H2 117.3 . .
C10 N3 C6 117.4(2) . .
C10 N3 Zn1 123.23(17) . .
C6 N3 Zn1 119.28(17) . .
C17 N4 C14 118.24(19) . .
C17 N4 Zn2 127.67(16) . .
C14 N4 Zn2 113.94(15) . .
C17 N5 C16 125.9(2) . .
C17 N5 H5 117.1 . .
C16 N5 H5 117.1 . .
C18 N6 C22 116.9(2) . .
C18 N6 Zn2 122.09(17) . .
C22 N6 Zn2 120.93(17) . .
O1 C1 O2 124.6(2) . .
O1 C1 C2 118.2(2) . .
O2 C1 C2 117.2(2) . .
C3 C2 N1 125.2(2) . .
C3 C2 C1 121.7(2) . .
N1 C2 C1 113.0(2) . .
C2 C3 C4 119.0(2) . .
C2 C3 H3 120.5 . .
C4 C3 H3 120.5 . .
O3 C4 N2 121.0(2) . .
O3 C4 C3 125.2(2) . .
N2 C4 C3 113.7(2) . .
O4 C5 N1 122.5(2) . .
O4 C5 N2 118.0(2) . .
N1 C5 N2 119.5(2) . .
N3 C6 C7 122.7(2) . .
N3 C6 H6 118.7 . .
C7 C6 H6 118.7 . .
C6 C7 C8 120.2(2) . .
C6 C7 H7 119.9 . .
C8 C7 H7 119.9 . .
C7 C8 C9 116.6(2) . .
C7 C8 C11 121.2(2) . .
C9 C8 C11 122.2(2) . .
C10 C9 C8 120.0(2) . .
C10 C9 H9 120.0 . .
C8 C9 H9 120.0 . .
N3 C10 C9 123.1(2) . .
N3 C10 H10 118.4 . .
C9 C10 H10 118.4 . .
C8 C11 C12 116.2(2) . .
C8 C11 H11A 108.2 . .
C12 C11 H11A 108.2 . .
C8 C11 H11B 108.2 . .
C12 C11 H11B 108.2 . .
H11A C11 H11B 107.4 . .
C11 C12 C11 110.1(3) 3_565 .
C11 C12 H12A 109.6 3_565 .
C11 C12 H12A 109.6 . .
C11 C12 H12B 109.6 3_565 .
C11 C12 H12B 109.6 . .
H12A C12 H12B 108.1 . .
O5 C13 O6 124.3(2) . .
O5 C13 C14 118.2(2) . .
O6 C13 C14 117.5(2) . .
C15 C14 N4 124.9(2) . .
C15 C14 C13 121.1(2) . .
N4 C14 C13 113.98(19) . .
C14 C15 C16 119.1(2) . .
C14 C15 H15 120.4 . .
C16 C15 H15 120.4 . .
O7 C16 N5 120.5(2) . .
O7 C16 C15 125.9(2) . .
N5 C16 C15 113.6(2) . .
O8 C17 N4 123.8(2) . .
O8 C17 N5 118.0(2) . .
N4 C17 N5 118.2(2) . .
N6 C18 C19 122.9(2) . .
N6 C18 H18 118.6 . .
C19 C18 H18 118.6 . .
C18 C19 C20 120.0(2) . .
C18 C19 H19 120.0 . .
C20 C19 H19 120.0 . .
C21 C20 C19 117.2(2) . .
C21 C20 C23 121.1(2) . .
C19 C20 C23 121.7(2) . .
C22 C21 C20 119.9(2) . .
C22 C21 H21 120.1 . .
C20 C21 H21 120.1 . .
N6 C22 C21 123.2(2) . .
N6 C22 H22 118.4 . .
C21 C22 H22 118.4 . .
C20 C23 C24 114.3(2) . .
C20 C23 H23A 108.7 . .
C24 C23 H23A 108.7 . .
C20 C23 H23B 108.7 . .
C24 C23 H23B 108.7 . .
H23A C23 H23B 107.6 . .
C23 C24 C23 110.3(3) . 3
C23 C24 H24A 109.6 . .
C23 C24 H24A 109.6 3 .
C23 C24 H24B 109.6 . .
C23 C24 H24B 109.6 3 .
H24A C24 H24B 108.1 . .
Zn1 O1W H2W1 121(2) . .
Zn1 O1W H1W1 99(2) . .
H2W1 O1W H1W1 114(3) . .
Zn2 O2W H1W2 104(2) . .
Zn2 O2W H2W2 119(3) . .
H1W2 O2W H2W2 118(3) . .

loop_
_geom_bond_atom_site_label_1
_geom_bond_atom_site_label_2
_geom_bond_distance
_geom_bond_site_symmetry_2
Zn1 O2 2.0078(16) 16_656
Zn1 N1 2.0593(18) .
Zn1 N3 2.063(2) .
Zn1 O1W 2.0632(18) .
Zn1 O1 2.1083(18) .
Zn2 O6 2.0068(16) 10_667
Zn2 N6 2.058(2) .
Zn2 N4 2.0610(18) .
Zn2 O2W 2.0856(19) .
Zn2 O5 2.1124(18) .
O1 C1 1.250(3) .
O2 C1 1.264(3) .
O3 C4 1.235(3) .
O4 C5 1.260(3) .
O5 C13 1.251(3) .
O6 C13 1.267(3) .
O7 C16 1.238(3) .
O8 C17 1.246(3) .
N1 C5 1.350(3) .
N1 C2 1.374(3) .
N2 C5 1.379(3) .
N2 C4 1.379(3) .
N2 H2 0.8800 .
N3 C10 1.330(3) .
N3 C6 1.348(3) .
N4 C17 1.353(3) .
N4 C14 1.362(3) .
N5 C17 1.385(3) .
N5 C16 1.386(3) .
N5 H5 0.8800 .
N6 C18 1.343(3) .
N6 C22 1.346(3) .
C1 C2 1.519(3) .
C2 C3 1.346(3) .
C3 C4 1.443(3) .
C3 H3 0.9500 .
C6 C7 1.376(3) .
C6 H6 0.9500 .
C7 C8 1.387(4) .
C7 H7 0.9500 .
C8 C9 1.391(3) .
C8 C11 1.495(4) .
C9 C10 1.381(3) .
C9 H9 0.9500 .
C10 H10 0.9500 .
C11 C12 1.528(3) .
C11 H11A 0.9900 .
C11 H11B 0.9900 .
C12 H12A 0.9900 .
C12 H12B 0.9900 .
C13 C14 1.510(3) .
C14 C15 1.356(3) .
C15 C16 1.435(3) .
C15 H15 0.9500 .
C18 C19 1.376(3) .
C18 H18 0.9500 .
C19 C20 1.384(3) .
C19 H19 0.9500 .
C20 C21 1.384(3) .
C20 C23 1.509(3) .
C21 C22 1.371(4) .
C21 H21 0.9500 .
C22 H22 0.9500 .
C23 C24 1.530(3) .
C23 H23A 0.9900 .
C23 H23B 0.9900 .
C24 H24A 0.9900 .
C24 H24B 0.9900 .
O1W H2W1 0.82(3) .
O1W H1W1 0.94(3) .
O2W H1W2 0.76(3) .
O2W H2W2 0.77(4) .

loop_
_geom_torsion_atom_site_label_1
_geom_torsion_atom_site_label_2
_geom_torsion_atom_site_label_3
_geom_torsion_atom_site_label_4
_geom_torsion
_geom_torsion_site_symmetry_1
_geom_torsion_site_symmetry_2
_geom_torsion_site_symmetry_3
_geom_torsion_site_symmetry_4
Zn1 O1 C1 O2 -176.97(19) . . . .
Zn1 O1 C1 C2 3.1(3) . . . .
Zn1 O2 C1 O1 9.9(3) 14_566 . . .
Zn1 O2 C1 C2 -170.17(16) 14_566 . . .
C5 N1 C2 C3 -1.1(4) . . . .
Zn1 N1 C2 C3 174.1(2) . . . .
C5 N1 C2 C1 177.8(2) . . . .
Zn1 N1 C2 C1 -7.0(3) . . . .
O1 C1 C2 C3 -178.5(2) . . . .
O2 C1 C2 C3 1.5(4) . . . .
O1 C1 C2 N1 2.6(3) . . . .
O2 C1 C2 N1 -177.4(2) . . . .
N1 C2 C3 C4 2.5(4) . . . .
C1 C2 C3 C4 -176.3(2) . . . .
C5 N2 C4 O3 -178.5(2) . . . .
C5 N2 C4 C3 0.6(3) . . . .
C2 C3 C4 O3 176.9(2) . . . .
C2 C3 C4 N2 -2.1(3) . . . .
C2 N1 C5 O4 179.6(2) . . . .
Zn1 N1 C5 O4 5.1(4) . . . .
C2 N1 C5 N2 -0.5(3) . . . .
Zn1 N1 C5 N2 -175.02(17) . . . .
C4 N2 C5 O4 -179.4(2) . . . .
C4 N2 C5 N1 0.8(4) . . . .
C10 N3 C6 C7 -0.6(4) . . . .
Zn1 N3 C6 C7 -176.88(19) . . . .
N3 C6 C7 C8 0.2(4) . . . .
C6 C7 C8 C9 0.8(4) . . . .
C6 C7 C8 C11 -176.6(2) . . . .
C7 C8 C9 C10 -1.3(4) . . . .
C11 C8 C9 C10 176.1(2) . . . .
C6 N3 C10 C9 0.0(4) . . . .
Zn1 N3 C10 C9 176.12(18) . . . .
C8 C9 C10 N3 1.0(4) . . . .
C7 C8 C11 C12 -119.5(2) . . . .
C9 C8 C11 C12 63.3(3) . . . .
C8 C11 C12 C11 -168.8(3) . . . 3_565
Zn2 O5 C13 O6 178.38(18) . . . .
Zn2 O5 C13 C14 -2.7(3) . . . .
Zn2 O6 C13 O5 10.7(3) 12_657 . . .
Zn2 O6 C13 C14 -168.26(16) 12_657 . . .
C17 N4 C14 C15 -2.2(4) . . . .
Zn2 N4 C14 C15 173.6(2) . . . .
C17 N4 C14 C13 177.6(2) . . . .
Zn2 N4 C14 C13 -6.5(3) . . . .
O5 C13 C14 C15 -173.9(2) . . . .
O6 C13 C14 C15 5.2(4) . . . .
O5 C13 C14 N4 6.3(3) . . . .
O6 C13 C14 N4 -174.7(2) . . . .
N4 C14 C15 C16 2.9(4) . . . .
C13 C14 C15 C16 -176.9(2) . . . .
C17 N5 C16 O7 -179.7(2) . . . .
C17 N5 C16 C15 -1.1(3) . . . .
C14 C15 C16 O7 177.3(2) . . . .
C14 C15 C16 N5 -1.1(3) . . . .
C14 N4 C17 O8 179.8(2) . . . .
Zn2 N4 C17 O8 4.6(4) . . . .
C14 N4 C17 N5 -0.1(3) . . . .
Zn2 N4 C17 N5 -175.32(16) . . . .
C16 N5 C17 O8 -178.1(2) . . . .
C16 N5 C17 N4 1.8(4) . . . .
C22 N6 C18 C19 1.9(4) . . . .
Zn2 N6 C18 C19 -175.01(18) . . . .
N6 C18 C19 C20 -0.6(4) . . . .
C18 C19 C20 C21 -1.0(4) . . . .
C18 C19 C20 C23 178.3(2) . . . .
C19 C20 C21 C22 1.2(4) . . . .
C23 C20 C21 C22 -178.0(2) . . . .
C18 N6 C22 C21 -1.7(4) . . . .
Zn2 N6 C22 C21 175.3(2) . . . .
C20 C21 C22 N6 0.1(4) . . . .
C21 C20 C23 C24 -57.1(3) . . . .
C19 C20 C23 C24 123.7(2) . . . .
C20 C23 C24 C23 -168.1(2) . . . 3
